data_1501854
loop_
_publ_author_name
'Bigot, Aur\'elien'
'Blythe, Judith'
'Pandya, Chirag'
'Wagner, Trixie'
'Loiseleur, Olivier'

_publ_section_title
;
 DAST-mediated cyclization of \a,\a-disubstituted-\a-acylaminoketones:
 efficient and divergent synthesis of unprecedented heterocycles.
;
_journal_issue 2
_journal_name_full 'Organic letters'
_journal_page_first 192
_journal_page_last 195
_journal_paper_doi 10.1021/ol102454e
_journal_volume 13
_journal_year 2011
_chemical_formula_sum 'C17 H17 N3'
_chemical_formula_weight 263.34
_chemical_name_common ABIV-284
_chemical_name_systematic
; 
 ? 
;
_space_group_IT_number 4
_symmetry_cell_setting monoclinic
_symmetry_space_group_name_Hall 'P 2yb'
_symmetry_space_group_name_H-M 'P 1 21 1'
_atom_sites_solution_hydrogens geom
_atom_sites_solution_primary direct
_atom_sites_solution_secondary difmap
_audit_creation_method SHELXL-97
_cell_angle_alpha 90.00
_cell_angle_beta 116.024(7)
_cell_angle_gamma 90.00
_cell_formula_units_Z 4
_cell_length_a 12.632(3)
_cell_length_b 9.666(2)
_cell_length_c 12.804(3)
_cell_measurement_temperature 100(2)
_cell_volume 1404.9(6)
_computing_structure_refinement 'SHELXL-97 (Sheldrick, 1997)'
_computing_structure_solution 'SHELXS-97 (Sheldrick, 1990)'
_diffrn_ambient_temperature 100(2)
_diffrn_measured_fraction_theta_full 0.978
_diffrn_measured_fraction_theta_max 0.978
_diffrn_radiation_monochromator graphite
_diffrn_radiation_source 'fine-focus sealed tube'
_diffrn_radiation_type CuK\a
_diffrn_radiation_wavelength 1.54178
_diffrn_reflns_av_R_equivalents 0.0286
_diffrn_reflns_av_sigmaI/netI 0.0215
_diffrn_reflns_limit_h_max 15
_diffrn_reflns_limit_h_min -15
_diffrn_reflns_limit_k_max 11
_diffrn_reflns_limit_k_min -11
_diffrn_reflns_limit_l_max 13
_diffrn_reflns_limit_l_min -14
_diffrn_reflns_number 27775
_diffrn_reflns_theta_full 66.60
_diffrn_reflns_theta_max 66.60
_diffrn_reflns_theta_min 3.84
_exptl_absorpt_coefficient_mu 0.586
_exptl_absorpt_correction_T_max 0.9769
_exptl_absorpt_correction_T_min 0.7867
_exptl_absorpt_correction_type multi-scan
_exptl_crystal_density_diffrn 1.245
_exptl_crystal_density_method 'not measured'
_exptl_crystal_F_000 560
_exptl_crystal_size_max 0.43
_exptl_crystal_size_mid 0.21
_exptl_crystal_size_min 0.04
_refine_diff_density_max 0.127
_refine_diff_density_min -0.203
_refine_diff_density_rms 0.041
_refine_ls_abs_structure_details 'Flack H D (1983), Acta Cryst. A39, 876-881'
_refine_ls_abs_structure_Flack 0.0(2)
_refine_ls_extinction_method none
_refine_ls_goodness_of_fit_ref 1.063
_refine_ls_hydrogen_treatment mixed
_refine_ls_matrix_type full
_refine_ls_number_parameters 373
_refine_ls_number_reflns 4855
_refine_ls_number_restraints 1
_refine_ls_restrained_S_all 1.063
_refine_ls_R_factor_all 0.0261
_refine_ls_R_factor_gt 0.0258
_refine_ls_shift/su_max 0.009
_refine_ls_shift/su_mean 0.003
_refine_ls_structure_factor_coef Fsqd
_refine_ls_weighting_details 'calc w=1/[\s^2^(Fo^2^)+(0.0372P)^2^+0.1911P] where P=(Fo^2^+2Fc^2^)/3'
_refine_ls_weighting_scheme calc
_refine_ls_wR_factor_gt 0.0640
_refine_ls_wR_factor_ref 0.0642
_reflns_number_gt 4803
_reflns_number_total 4855
_reflns_threshold_expression >2sigma(I)
_cod_data_source_file ol102454e_si_005.cif
_cod_data_source_block OLO26a
_cod_original_sg_symbol_H-M P21
_cod_database_code 1501854
_chemical_source_common ACT

loop_
_symmetry_equiv_pos_as_xyz
'x, y, z'
'-x, y+1/2, -z'

loop_
_atom_site_label
_atom_site_type_symbol
_atom_site_fract_x
_atom_site_fract_y
_atom_site_fract_z
_atom_site_U_iso_or_equiv
_atom_site_adp_type
_atom_site_occupancy
_atom_site_symmetry_multiplicity
_atom_site_calc_flag
_atom_site_refinement_flags
C1 C -0.09247(10) 0.52338(13) 0.21481(10) 0.0227(2) Uani 1 1 d .
H1 H -0.0433 0.5998 0.2529 0.027 Uiso 1 1 calc R
C2 C -0.18362(11) 0.54066(14) 0.10447(11) 0.0277(3) Uani 1 1 d .
H2 H -0.1968 0.6284 0.0675 0.033 Uiso 1 1 calc R
C3 C -0.25559(10) 0.42958(14) 0.04819(11) 0.0271(3) Uani 1 1 d .
H3 H -0.3171 0.4406 -0.0280 0.033 Uiso 1 1 calc R
C4 C -0.23744(10) 0.30252(13) 0.10342(11) 0.0251(3) Uani 1 1 d .
H4 H -0.2876 0.2269 0.0653 0.030 Uiso 1 1 calc R
C5 C -0.14665(10) 0.28483(13) 0.21398(11) 0.0229(2) Uani 1 1 d .
H5 H -0.1352 0.1974 0.2513 0.027 Uiso 1 1 calc R
C6 C -0.07186(9) 0.39521(12) 0.27073(10) 0.0195(2) Uani 1 1 d .
C7 C 0.03451(10) 0.37746(12) 0.38368(10) 0.0191(2) Uani 1 1 d .
N8 N 0.12884(8) 0.43347(10) 0.38790(8) 0.0197(2) Uani 1 1 d .
N9 N 0.22704(8) 0.42599(11) 0.49449(8) 0.0207(2) Uani 1 1 d .
H9 H 0.2876(13) 0.4689(15) 0.4920(12) 0.020(3) Uiso 1 1 d .
C10 C 0.21073(10) 0.42309(12) 0.59414(10) 0.0189(2) Uani 1 1 d .
N11 N 0.11704(8) 0.37300(10) 0.59501(8) 0.0191(2) Uani 1 1 d .
C12 C 0.03910(10) 0.29666(12) 0.48781(10) 0.0197(2) Uani 1 1 d .
C13 C 0.30593(9) 0.48486(12) 0.70004(10) 0.0200(2) Uani 1 1 d .
C14 C 0.37528(10) 0.59354(13) 0.69392(11) 0.0243(3) Uani 1 1 d .
H14 H 0.3633 0.6289 0.6203 0.029 Uiso 1 1 calc R
C15 C 0.46189(11) 0.65066(14) 0.79485(11) 0.0277(3) Uani 1 1 d .
H15 H 0.5085 0.7254 0.7902 0.033 Uiso 1 1 calc R
C16 C 0.48011(10) 0.59849(14) 0.90199(11) 0.0272(3) Uani 1 1 d .
H16 H 0.5390 0.6379 0.9710 0.033 Uiso 1 1 calc R
C17 C 0.41287(11) 0.48906(14) 0.90926(11) 0.0267(3) Uani 1 1 d .
H17 H 0.4262 0.4530 0.9830 0.032 Uiso 1 1 calc R
C18 C 0.32599(10) 0.43221(13) 0.80851(10) 0.0225(2) Uani 1 1 d .
H18 H 0.2800 0.3571 0.8135 0.027 Uiso 1 1 calc R
C19 C 0.09421(11) 0.15477(12) 0.49004(11) 0.0230(2) Uani 1 1 d .
H19A H 0.1682 0.1669 0.4837 0.035 Uiso 1 1 calc R
H19B H 0.0397 0.0990 0.4246 0.035 Uiso 1 1 calc R
H19C H 0.1100 0.1077 0.5632 0.035 Uiso 1 1 calc R
C20 C -0.08015(10) 0.27894(12) 0.48967(10) 0.0218(2) Uani 1 1 d .
H20A H -0.0688 0.2364 0.5633 0.033 Uiso 1 1 calc R
H20B H -0.1306 0.2194 0.4250 0.033 Uiso 1 1 calc R
H20C H -0.1176 0.3696 0.4819 0.033 Uiso 1 1 calc R
C21 C 0.64745(10) 0.44562(13) 0.51772(10) 0.0208(2) Uani 1 1 d .
H21 H 0.6382 0.3741 0.4635 0.025 Uiso 1 1 calc R
C22 C 0.74091(10) 0.44075(14) 0.62785(11) 0.0246(3) Uani 1 1 d .
H22 H 0.7945 0.3653 0.6490 0.030 Uiso 1 1 calc R
C23 C 0.75647(10) 0.54541(15) 0.70717(11) 0.0268(3) Uani 1 1 d .
H23 H 0.8202 0.5419 0.7828 0.032 Uiso 1 1 calc R
C24 C 0.67842(11) 0.65479(15) 0.67532(12) 0.0299(3) Uani 1 1 d .
H24 H 0.6891 0.7273 0.7291 0.036 Uiso 1 1 calc R
C25 C 0.58452(10) 0.65988(13) 0.56553(11) 0.0259(3) Uani 1 1 d .
H25 H 0.5317 0.7361 0.5446 0.031 Uiso 1 1 calc R
C26 C 0.56712(9) 0.55427(12) 0.48591(10) 0.0189(2) Uani 1 1 d .
C27 C 0.46103(9) 0.55803(11) 0.37134(10) 0.0182(2) Uani 1 1 d .
N28 N 0.36168(8) 0.54151(10) 0.37501(8) 0.0186(2) Uani 1 1 d .
N29 N 0.26270(8) 0.54209(11) 0.26722(8) 0.0187(2) Uani 1 1 d .
H29 H 0.2007(13) 0.5135(15) 0.2764(12) 0.021(3) Uiso 1 1 d .
C30 C 0.27621(10) 0.49568(12) 0.17161(10) 0.0187(2) Uani 1 1 d .
N31 N 0.37395(8) 0.50689(10) 0.16384(8) 0.0208(2) Uani 1 1 d .
C32 C 0.46560(10) 0.58987(13) 0.25698(10) 0.0214(2) Uani 1 1 d .
C33 C 0.17151(9) 0.42897(12) 0.07686(10) 0.0192(2) Uani 1 1 d .
C34 C 0.09212(10) 0.34986(13) 0.10024(11) 0.0215(2) Uani 1 1 d .
H34 H 0.1027 0.3393 0.1780 0.026 Uiso 1 1 calc R
C35 C -0.00230(11) 0.28660(14) 0.01000(11) 0.0249(3) Uani 1 1 d .
H35 H -0.0556 0.2317 0.0264 0.030 Uiso 1 1 calc R
C36 C -0.01954(10) 0.30271(13) -0.10364(10) 0.0241(3) Uani 1 1 d .
H36 H -0.0847 0.2594 -0.1651 0.029 Uiso 1 1 calc R
C37 C 0.05866(10) 0.38246(13) -0.12787(10) 0.0228(2) Uani 1 1 d .
H37 H 0.0470 0.3941 -0.2059 0.027 Uiso 1 1 calc R
C38 C 0.15388(10) 0.44505(12) -0.03764(10) 0.0209(2) Uani 1 1 d .
H38 H 0.2074 0.4993 -0.0542 0.025 Uiso 1 1 calc R
C39 C 0.43753(11) 0.74413(13) 0.23131(11) 0.0276(3) Uani 1 1 d .
H39A H 0.4388 0.7678 0.1574 0.041 Uiso 1 1 calc R
H39B H 0.4966 0.7994 0.2939 0.041 Uiso 1 1 calc R
H39C H 0.3593 0.7637 0.2262 0.041 Uiso 1 1 calc R
C40 C 0.58437(10) 0.55800(15) 0.25763(10) 0.0263(3) Uani 1 1 d .
H40A H 0.6019 0.4592 0.2728 0.039 Uiso 1 1 calc R
H40B H 0.6462 0.6125 0.3185 0.039 Uiso 1 1 calc R
H40C H 0.5812 0.5818 0.1819 0.039 Uiso 1 1 calc R

loop_
_atom_site_aniso_label
_atom_site_aniso_U_11
_atom_site_aniso_U_22
_atom_site_aniso_U_33
_atom_site_aniso_U_23
_atom_site_aniso_U_13
_atom_site_aniso_U_12
C1 0.0218(5) 0.0202(6) 0.0241(6) -0.0026(5) 0.0081(5) -0.0033(5)
C2 0.0257(6) 0.0225(6) 0.0290(6) 0.0025(5) 0.0065(5) 0.0023(5)
C3 0.0198(6) 0.0295(6) 0.0256(6) -0.0035(5) 0.0040(5) 0.0022(5)
C4 0.0183(5) 0.0247(6) 0.0301(7) -0.0067(5) 0.0086(5) -0.0044(5)
C5 0.0221(6) 0.0207(6) 0.0292(7) 0.0002(5) 0.0142(5) -0.0014(5)
C6 0.0176(5) 0.0223(6) 0.0212(6) -0.0014(4) 0.0108(5) -0.0010(4)
C7 0.0206(5) 0.0175(5) 0.0216(6) -0.0024(5) 0.0115(5) -0.0005(5)
N8 0.0175(4) 0.0233(5) 0.0180(5) 0.0000(4) 0.0074(4) 0.0001(4)
N9 0.0159(5) 0.0277(5) 0.0185(5) 0.0000(4) 0.0074(4) -0.0022(4)
C10 0.0205(5) 0.0169(5) 0.0208(6) 0.0028(4) 0.0103(4) 0.0039(4)
N11 0.0198(5) 0.0181(5) 0.0203(5) 0.0021(4) 0.0099(4) 0.0013(4)
C12 0.0212(5) 0.0182(6) 0.0209(6) 0.0010(4) 0.0104(4) 0.0007(5)
C13 0.0174(5) 0.0219(5) 0.0216(6) 0.0009(5) 0.0095(4) 0.0060(4)
C14 0.0221(6) 0.0253(6) 0.0246(6) 0.0021(5) 0.0095(5) 0.0017(5)
C15 0.0224(6) 0.0271(6) 0.0325(7) -0.0025(5) 0.0111(5) -0.0013(5)
C16 0.0184(5) 0.0335(7) 0.0254(6) -0.0075(5) 0.0056(5) 0.0032(5)
C17 0.0253(6) 0.0358(7) 0.0200(6) 0.0005(5) 0.0109(5) 0.0087(5)
C18 0.0213(5) 0.0253(6) 0.0234(6) -0.0001(5) 0.0122(5) 0.0029(5)
C19 0.0255(6) 0.0193(6) 0.0257(6) 0.0002(5) 0.0125(5) 0.0009(5)
C20 0.0231(6) 0.0204(6) 0.0256(6) 0.0010(5) 0.0141(5) -0.0017(5)
C21 0.0220(5) 0.0191(5) 0.0231(6) -0.0010(5) 0.0115(4) -0.0013(5)
C22 0.0214(6) 0.0263(6) 0.0260(6) 0.0045(5) 0.0103(5) 0.0034(5)
C23 0.0193(5) 0.0366(7) 0.0208(6) -0.0004(5) 0.0055(4) -0.0016(5)
C24 0.0248(6) 0.0326(7) 0.0276(7) -0.0114(5) 0.0070(5) -0.0020(5)
C25 0.0205(6) 0.0240(6) 0.0293(7) -0.0043(5) 0.0074(5) 0.0026(5)
C26 0.0166(5) 0.0212(6) 0.0205(6) 0.0007(4) 0.0095(4) -0.0041(4)
C27 0.0187(5) 0.0164(5) 0.0197(6) -0.0011(4) 0.0087(4) -0.0015(4)
N28 0.0169(4) 0.0208(5) 0.0168(5) -0.0016(4) 0.0062(4) -0.0011(4)
N29 0.0141(4) 0.0246(5) 0.0170(5) -0.0003(4) 0.0065(4) -0.0017(4)
C30 0.0187(5) 0.0189(5) 0.0176(6) 0.0026(4) 0.0070(4) 0.0008(4)
N31 0.0176(4) 0.0277(5) 0.0167(5) 0.0000(4) 0.0072(4) -0.0024(4)
C32 0.0177(5) 0.0273(6) 0.0189(6) 0.0001(5) 0.0077(4) -0.0037(5)
C33 0.0171(5) 0.0202(5) 0.0197(6) -0.0006(5) 0.0076(4) 0.0029(5)
C34 0.0197(5) 0.0255(6) 0.0198(6) 0.0008(4) 0.0092(4) 0.0002(5)
C35 0.0193(5) 0.0259(6) 0.0295(6) -0.0021(5) 0.0109(5) -0.0046(5)
C36 0.0184(5) 0.0241(6) 0.0234(6) -0.0028(5) 0.0032(4) 0.0002(5)
C37 0.0245(6) 0.0239(6) 0.0167(6) -0.0002(5) 0.0059(4) 0.0027(5)
C38 0.0203(5) 0.0206(5) 0.0221(6) 0.0010(5) 0.0097(4) -0.0006(5)
C39 0.0249(6) 0.0282(7) 0.0265(6) 0.0038(5) 0.0083(5) -0.0055(5)
C40 0.0195(6) 0.0397(7) 0.0214(6) 0.0010(5) 0.0107(5) -0.0047(5)

loop_
_atom_type_symbol
_atom_type_description
_atom_type_scat_dispersion_real
_atom_type_scat_dispersion_imag
_atom_type_scat_source
C C 0.0181 0.0091 'International Tables Vol C Tables 4.2.6.8 and 6.1.1.4'
H H 0.0000 0.0000 'International Tables Vol C Tables 4.2.6.8 and 6.1.1.4'
N N 0.0311 0.0180 'International Tables Vol C Tables 4.2.6.8 and 6.1.1.4'

loop_
_geom_angle_atom_site_label_1
_geom_angle_atom_site_label_2
_geom_angle_atom_site_label_3
_geom_angle
C2 C1 C6 120.92(11)
C2 C1 H1 119.5
C6 C1 H1 119.5
C1 C2 C3 119.88(12)
C1 C2 H2 120.1
C3 C2 H2 120.1
C4 C3 C2 119.81(11)
C4 C3 H3 120.1
C2 C3 H3 120.1
C3 C4 C5 120.52(11)
C3 C4 H4 119.7
C5 C4 H4 119.7
C4 C5 C6 120.25(11)
C4 C5 H5 119.9
C6 C5 H5 119.9
C1 C6 C5 118.60(11)
C1 C6 C7 119.03(10)
C5 C6 C7 122.16(11)
N8 C7 C6 114.57(10)
N8 C7 C12 119.95(10)
C6 C7 C12 125.44(10)
C7 N8 N9 115.54(10)
C10 N9 N8 118.66(9)
C10 N9 H9 121.7(9)
N8 N9 H9 110.8(9)
N11 C10 N9 121.90(11)
N11 C10 C13 121.58(10)
N9 C10 C13 116.51(10)
C10 N11 C12 114.76(10)
N11 C12 C7 107.99(9)
N11 C12 C20 107.43(9)
C7 C12 C20 114.33(9)
N11 C12 C19 108.39(9)
C7 C12 C19 108.51(9)
C20 C12 C19 110.03(9)
C14 C13 C18 119.19(11)
C14 C13 C10 121.94(11)
C18 C13 C10 118.87(11)
C15 C14 C13 120.38(12)
C15 C14 H14 119.8
C13 C14 H14 119.8
C16 C15 C14 119.88(12)
C16 C15 H15 120.1
C14 C15 H15 120.1
C15 C16 C17 120.34(11)
C15 C16 H16 119.8
C17 C16 H16 119.8
C16 C17 C18 119.86(12)
C16 C17 H17 120.1
C18 C17 H17 120.1
C17 C18 C13 120.34(12)
C17 C18 H18 119.8
C13 C18 H18 119.8
C12 C19 H19A 109.5
C12 C19 H19B 109.5
H19A C19 H19B 109.5
C12 C19 H19C 109.5
H19A C19 H19C 109.5
H19B C19 H19C 109.5
C12 C20 H20A 109.5
C12 C20 H20B 109.5
H20A C20 H20B 109.5
C12 C20 H20C 109.5
H20A C20 H20C 109.5
H20B C20 H20C 109.5
C22 C21 C26 120.63(11)
C22 C21 H21 119.7
C26 C21 H21 119.7
C23 C22 C21 120.29(12)
C23 C22 H22 119.9
C21 C22 H22 119.9
C24 C23 C22 119.33(11)
C24 C23 H23 120.3
C22 C23 H23 120.3
C23 C24 C25 120.62(12)
C23 C24 H24 119.7
C25 C24 H24 119.7
C24 C25 C26 120.47(12)
C24 C25 H25 119.8
C26 C25 H25 119.8
C25 C26 C21 118.63(10)
C25 C26 C27 119.22(10)
C21 C26 C27 122.11(10)
N28 C27 C26 115.54(10)
N28 C27 C32 120.65(10)
C26 C27 C32 123.66(9)
C27 N28 N29 115.33(9)
C30 N29 N28 117.93(9)
C30 N29 H29 118.5(9)
N28 N29 H29 109.1(9)
N31 C30 N29 122.46(10)
N31 C30 C33 120.79(10)
N29 C30 C33 116.74(10)
C30 N31 C32 114.90(10)
N31 C32 C27 108.60(9)
N31 C32 C40 108.29(10)
C27 C32 C40 113.93(9)
N31 C32 C39 109.16(9)
C27 C32 C39 107.44(10)
C40 C32 C39 109.34(10)
C38 C33 C34 119.32(10)
C38 C33 C30 118.89(10)
C34 C33 C30 121.78(11)
C35 C34 C33 119.99(11)
C35 C34 H34 120.0
C33 C34 H34 120.0
C36 C35 C34 120.54(11)
C36 C35 H35 119.7
C34 C35 H35 119.7
C35 C36 C37 119.86(11)
C35 C36 H36 120.1
C37 C36 H36 120.1
C38 C37 C36 119.76(11)
C38 C37 H37 120.1
C36 C37 H37 120.1
C37 C38 C33 120.52(11)
C37 C38 H38 119.7
C33 C38 H38 119.7
C32 C39 H39A 109.5
C32 C39 H39B 109.5
H39A C39 H39B 109.5
C32 C39 H39C 109.5
H39A C39 H39C 109.5
H39B C39 H39C 109.5
C32 C40 H40A 109.5
C32 C40 H40B 109.5
H40A C40 H40B 109.5
C32 C40 H40C 109.5
H40A C40 H40C 109.5
H40B C40 H40C 109.5

loop_
_geom_bond_atom_site_label_1
_geom_bond_atom_site_label_2
_geom_bond_distance
C1 C2 1.3864(17)
C1 C6 1.3971(17)
C1 H1 0.9500
C2 C3 1.3870(19)
C2 H2 0.9500
C3 C4 1.3853(19)
C3 H3 0.9500
C4 C5 1.3869(17)
C4 H4 0.9500
C5 C6 1.3987(16)
C5 H5 0.9500
C6 C7 1.4904(16)
C7 N8 1.2881(15)
C7 C12 1.5242(16)
N8 N9 1.3860(13)
N9 C10 1.3791(16)
N9 H9 0.882(15)
C10 N11 1.2833(15)
C10 C13 1.4867(16)
N11 C12 1.4873(15)
C12 C20 1.5265(16)
C12 C19 1.5327(17)
C13 C14 1.3919(18)
C13 C18 1.3941(17)
C14 C15 1.3896(18)
C14 H14 0.9500
C15 C16 1.383(2)
C15 H15 0.9500
C16 C17 1.385(2)
C16 H16 0.9500
C17 C18 1.3886(18)
C17 H17 0.9500
C18 H18 0.9500
C19 H19A 0.9800
C19 H19B 0.9800
C19 H19C 0.9800
C20 H20A 0.9800
C20 H20B 0.9800
C20 H20C 0.9800
C21 C22 1.3869(17)
C21 C26 1.3913(17)
C21 H21 0.9500
C22 C23 1.3850(19)
C22 H22 0.9500
C23 C24 1.380(2)
C23 H23 0.9500
C24 C25 1.3865(18)
C24 H24 0.9500
C25 C26 1.3903(17)
C25 H25 0.9500
C26 C27 1.4913(15)
C27 N28 1.2862(15)
C27 C32 1.5220(16)
N28 N29 1.3979(13)
N29 C30 1.3829(15)
N29 H29 0.886(15)
C30 N31 1.2860(15)
C30 C33 1.4929(16)
N31 C32 1.4813(15)
C32 C40 1.5280(17)
C32 C39 1.5345(18)
C33 C38 1.3916(17)
C33 C34 1.3941(17)
C34 C35 1.3864(18)
C34 H34 0.9500
C35 C36 1.3823(19)
C35 H35 0.9500
C36 C37 1.3911(18)
C36 H36 0.9500
C37 C38 1.3886(16)
C37 H37 0.9500
C38 H38 0.9500
C39 H39A 0.9800
C39 H39B 0.9800
C39 H39C 0.9800
C40 H40A 0.9800
C40 H40B 0.9800
C40 H40C 0.9800

loop_
_geom_hbond_atom_site_label_D
_geom_hbond_atom_site_label_H
_geom_hbond_atom_site_label_A
_geom_hbond_distance_DH
_geom_hbond_distance_HA
_geom_hbond_distance_DA
_geom_hbond_angle_DHA
N29 H29 N8 0.886(15) 2.144(15) 2.9397(14) 149.2(12)
N9 H9 N28 0.882(15) 2.201(15) 2.9603(15) 143.9(12)

loop_
_geom_torsion_atom_site_label_1
_geom_torsion_atom_site_label_2
_geom_torsion_atom_site_label_3
_geom_torsion_atom_site_label_4
_geom_torsion
C6 C1 C2 C3 -0.12(19)
C1 C2 C3 C4 1.24(19)
C2 C3 C4 C5 -1.00(19)
C3 C4 C5 C6 -0.36(18)
C2 C1 C6 C5 -1.22(17)
C2 C1 C6 C7 173.59(11)
C4 C5 C6 C1 1.45(17)
C4 C5 C6 C7 -173.18(11)
C1 C6 C7 N8 -41.87(15)
C5 C6 C7 N8 132.74(12)
C1 C6 C7 C12 140.33(12)
C5 C6 C7 C12 -45.05(16)
C6 C7 N8 N9 176.00(10)
C12 C7 N8 N9 -6.07(15)
C7 N8 N9 C10 -29.74(15)
N8 N9 C10 N11 28.36(16)
N8 N9 C10 C13 -149.90(10)
N9 C10 N11 C12 10.54(16)
C13 C10 N11 C12 -171.28(10)
C10 N11 C12 C7 -41.29(13)
C10 N11 C12 C20 -165.06(10)
C10 N11 C12 C19 76.08(12)
N8 C7 C12 N11 40.47(14)
C6 C7 C12 N11 -141.85(10)
N8 C7 C12 C20 159.97(10)
C6 C7 C12 C20 -22.35(16)
N8 C7 C12 C19 -76.82(13)
C6 C7 C12 C19 100.87(12)
N11 C10 C13 C14 -148.12(11)
N9 C10 C13 C14 30.16(16)
N11 C10 C13 C18 31.82(16)
N9 C10 C13 C18 -149.91(11)
C18 C13 C14 C15 -1.28(17)
C10 C13 C14 C15 178.65(11)
C13 C14 C15 C16 0.61(18)
C14 C15 C16 C17 0.33(18)
C15 C16 C17 C18 -0.58(18)
C16 C17 C18 C13 -0.10(17)
C14 C13 C18 C17 1.03(17)
C10 C13 C18 C17 -178.91(10)
C26 C21 C22 C23 -0.97(17)
C21 C22 C23 C24 -0.31(19)
C22 C23 C24 C25 0.6(2)
C23 C24 C25 C26 0.4(2)
C24 C25 C26 C21 -1.63(18)
C24 C25 C26 C27 176.05(11)
C22 C21 C26 C25 1.93(16)
C22 C21 C26 C27 -175.69(11)
C25 C26 C27 N28 -67.36(14)
C21 C26 C27 N28 110.24(12)
C25 C26 C27 C32 108.12(13)
C21 C26 C27 C32 -74.28(15)
C26 C27 N28 N29 -178.66(9)
C32 C27 N28 N29 5.71(15)
C27 N28 N29 C30 29.68(15)
N28 N29 C30 N31 -29.65(16)
N28 N29 C30 C33 149.46(10)
N29 C30 N31 C32 -7.96(16)
C33 C30 N31 C32 172.97(10)
C30 N31 C32 C27 38.93(13)
C30 N31 C32 C40 163.13(10)
C30 N31 C32 C39 -77.92(13)
N28 C27 C32 N31 -39.32(14)
C26 C27 C32 N31 145.42(10)
N28 C27 C32 C40 -160.09(11)
C26 C27 C32 C40 24.65(16)
N28 C27 C32 C39 78.63(13)
C26 C27 C32 C39 -96.63(12)
N31 C30 C33 C38 -34.10(16)
N29 C30 C33 C38 146.78(11)
N31 C30 C33 C34 145.07(12)
N29 C30 C33 C34 -34.05(16)
C38 C33 C34 C35 0.89(18)
C30 C33 C34 C35 -178.28(11)
C33 C34 C35 C36 -0.87(19)
C34 C35 C36 C37 0.31(19)
C35 C36 C37 C38 0.22(18)
C36 C37 C38 C33 -0.20(18)
C34 C33 C38 C37 -0.36(17)
C30 C33 C38 C37 178.84(10)
